data_4034976
loop_
_publ_author_name
'Zhao, Yilong'
'Zhou, Yuhan'
'Zhang, Chunxia'
'Li, Dong'
'Sun, Puhua'
'Li, Jianzhe'
'Wang, Huan'
'Liu, Jianhui'
'Qu, Jingping'

_publ_section_title
;
 Base-Controlled Regiodivergent Azidation of Trifluoromethyl Alkenyl
 Triflates: Transition-Metal-Free Access to CF<sub>3</sub>-Containing
 Allyl Azides and Alkenyl Azides.
;
_journal_issue 5
_journal_name_full 'The Journal of organic chemistry'
_journal_page_first 2858
_journal_page_last 2868
_journal_paper_doi 10.1021/acs.joc.7b03294
_journal_volume 83
_journal_year 2018
_chemical_formula_sum 'C16 H12 F3 N3'
_chemical_formula_weight 303.29
_space_group_IT_number 14
_space_group_name_Hall '-P 2ybc'
_space_group_name_H-M_alt 'P 1 21/c 1'
_symmetry_cell_setting monoclinic
_symmetry_space_group_name_H-M 'P 1 21/c 1'
_atom_sites_solution_hydrogens geom
_atom_sites_solution_primary direct
_atom_sites_solution_secondary difmap
_audit_creation_method SHELXL-97
_cell_angle_alpha 90.00
_cell_angle_beta 97.317(7)
_cell_angle_gamma 90.00
_cell_formula_units_Z 4
_cell_length_a 8.1147(9)
_cell_length_b 5.5748(6)
_cell_length_c 32.002(4)
_cell_measurement_reflns_used 3
_cell_measurement_temperature 293(2)
_cell_measurement_theta_max 1
_cell_measurement_theta_min 2
_cell_volume 1435.9(3)
_computing_cell_refinement 'Bruker SMART'
_computing_data_collection 'Bruker SMART'
_computing_data_reduction 'Bruker SAINT'
_computing_molecular_graphics 'Bruker SHELXTL'
_computing_publication_material 'Bruker SHELXTL'
_computing_structure_refinement 'Bruker SHELXTL'
_computing_structure_solution 'Bruker SHELXTL'
_diffrn_ambient_temperature 293(2)
_diffrn_measured_fraction_theta_full 0.990
_diffrn_measured_fraction_theta_max 0.990
_diffrn_measurement_device_type 'CCD area detector'
_diffrn_measurement_method 'phi and omega scans'
_diffrn_radiation_monochromator graphite
_diffrn_radiation_source 'sealed tube'
_diffrn_radiation_type MoK\a
_diffrn_radiation_wavelength 0.71073
_diffrn_reflns_av_R_equivalents 0.0334
_diffrn_reflns_av_sigmaI/netI 0.0301
_diffrn_reflns_limit_h_max 10
_diffrn_reflns_limit_h_min -10
_diffrn_reflns_limit_k_max 7
_diffrn_reflns_limit_k_min -7
_diffrn_reflns_limit_l_max 41
_diffrn_reflns_limit_l_min -41
_diffrn_reflns_number 12339
_diffrn_reflns_theta_full 27.70
_diffrn_reflns_theta_max 27.70
_diffrn_reflns_theta_min 2.53
_exptl_absorpt_coefficient_mu 0.113
_exptl_absorpt_correction_T_max 0.9888
_exptl_absorpt_correction_T_min 0.9670
_exptl_absorpt_correction_type empirical
_exptl_absorpt_process_details SADABS
_exptl_crystal_colour black
_exptl_crystal_density_diffrn 1.403
_exptl_crystal_density_method 'not measured'
_exptl_crystal_description block
_exptl_crystal_F_000 624
_exptl_crystal_size_max 0.30
_exptl_crystal_size_mid 0.20
_exptl_crystal_size_min 0.10
_refine_diff_density_max 0.219
_refine_diff_density_min -0.195
_refine_diff_density_rms 0.043
_refine_ls_extinction_method none
_refine_ls_goodness_of_fit_ref 1.014
_refine_ls_hydrogen_treatment mixed
_refine_ls_matrix_type full
_refine_ls_number_parameters 199
_refine_ls_number_reflns 3327
_refine_ls_number_restraints 1
_refine_ls_restrained_S_all 1.015
_refine_ls_R_factor_all 0.0660
_refine_ls_R_factor_gt 0.0487
_refine_ls_shift/su_max 0.000
_refine_ls_shift/su_mean 0.000
_refine_ls_structure_factor_coef Fsqd
_refine_ls_weighting_details 'calc w=1/[\s^2^(Fo^2^)+(0.0611P)^2^+0.3584P] where P=(Fo^2^+2Fc^2^)/3'
_refine_ls_weighting_scheme calc
_refine_ls_wR_factor_gt 0.1260
_refine_ls_wR_factor_ref 0.1388
_reflns_number_gt 2454
_reflns_number_total 3327
_reflns_threshold_expression >2sigma(I)
_cod_data_source_file jo7b03294_si_002.cif
_cod_data_source_block 3j
_cod_depositor_comments
;
The following automatic conversions were performed:

data item '_symmetry_cell_setting' value 'Monoclinic' was changed to
'monoclinic' in accordance with the
/home/data/users/saulius/crontab/automatic-downloads/current/ACS/lib/dictionaries/cif_core.dic
dictionary named 'cif_core.dic' version 2.4.2 last updated on
2011-04-26.

Automatic conversion script
Id: cif_fix_values 6909 2019-04-08 15:41:33Z antanas 
;
_cod_original_sg_symbol_H-M 'P21/c   '
_cod_database_code 4034976

loop_
_symmetry_equiv_pos_as_xyz
'x, y, z'
'-x, y+1/2, -z+1/2'
'-x, -y, -z'
'x, -y-1/2, z-1/2'

loop_
_atom_site_label
_atom_site_type_symbol
_atom_site_fract_x
_atom_site_fract_y
_atom_site_fract_z
_atom_site_U_iso_or_equiv
_atom_site_adp_type
_atom_site_occupancy
_atom_site_symmetry_multiplicity
_atom_site_calc_flag
_atom_site_refinement_flags
F1 F 0.59874(18) 1.1055(2) -0.03123(4) 0.0959(4) Uani 1 1 d .
F2 F 0.78661(17) 0.9975(3) 0.01783(4) 0.1013(5) Uani 1 1 d .
F3 F 0.84907(18) 1.0775(3) -0.04351(5) 0.1103(5) Uani 1 1 d .
N1 N 0.38601(17) 0.5383(3) -0.06355(4) 0.0610(4) Uani 1 1 d U
N2 N 0.23410(19) 0.5459(3) -0.07291(4) 0.0566(4) Uani 1 1 d U
N3 N 0.0944(2) 0.5423(4) -0.07642(5) 0.0819(6) Uani 1 1 d .
C2 C 0.2606(2) 0.3855(3) -0.19721(5) 0.0489(4) Uani 1 1 d .
H2A H 0.1952 0.2546 -0.2067 0.059 Uiso 1 1 calc R
C3 C 0.42226(18) 0.5900(3) -0.13956(4) 0.0425(3) Uani 1 1 d .
C5 C 0.21667(17) 0.5547(2) -0.27059(4) 0.0394(3) Uani 1 1 d .
C6 C 0.29204(17) 0.5627(2) -0.22579(4) 0.0386(3) Uani 1 1 d .
C9 C 0.48845(19) 0.6106(3) -0.09445(5) 0.0451(4) Uani 1 1 d .
C11 C 0.3236(2) 0.3985(3) -0.15519(5) 0.0496(4) Uani 1 1 d .
H11A H 0.2997 0.2770 -0.1370 0.059 Uiso 1 1 calc R
C13 C 0.3941(2) 0.7511(3) -0.20997(5) 0.0503(4) Uani 1 1 d .
H13A H 0.4202 0.8709 -0.2283 0.060 Uiso 1 1 calc R
C15 C 0.6404(2) 0.6869(3) -0.08039(5) 0.0523(4) Uani 1 1 d .
H15A H 0.7106 0.7232 -0.1003 0.063 Uiso 1 1 calc R
C24 C 0.4574(2) 0.7652(3) -0.16802(5) 0.0521(4) Uani 1 1 d .
H24A H 0.5248 0.8941 -0.1586 0.063 Uiso 1 1 calc R
C27 C 0.0353(2) 0.3699(4) -0.32708(6) 0.0665(5) Uani 1 1 d .
H27A H -0.0380 0.2469 -0.3362 0.080 Uiso 1 1 calc R
C32 C 0.2506(2) 0.7279(3) -0.29934(5) 0.0616(5) Uani 1 1 d .
H32A H 0.3238 0.8515 -0.2905 0.074 Uiso 1 1 calc R
C37 C 0.0704(2) 0.5430(3) -0.35473(5) 0.0553(4) Uani 1 1 d .
H37A H 0.0216 0.5393 -0.3826 0.066 Uiso 1 1 calc R
C38 C 0.1783(3) 0.7214(4) -0.34079(6) 0.0679(5) Uani 1 1 d .
H38A H 0.2036 0.8401 -0.3594 0.082 Uiso 1 1 calc R
C41 C 0.7076(2) 0.7191(3) -0.03504(5) 0.0571(4) Uani 1 1 d .
H41A H 0.6304 0.6497 -0.0177 0.069 Uiso 1 1 calc R
H41B H 0.8119 0.6330 -0.0293 0.069 Uiso 1 1 calc R
C44 C 0.7351(2) 0.9727(4) -0.02341(6) 0.0666(5) Uani 1 1 d .
C100 C 0.1077(2) 0.3758(3) -0.28568(5) 0.0607(5) Uani 1 1 d .
H10A H 0.0822 0.2555 -0.2674 0.073 Uiso 1 1 calc R

loop_
_atom_site_aniso_label
_atom_site_aniso_U_11
_atom_site_aniso_U_22
_atom_site_aniso_U_33
_atom_site_aniso_U_23
_atom_site_aniso_U_13
_atom_site_aniso_U_12
F1 0.1059(10) 0.0823(8) 0.1000(10) -0.0086(7) 0.0157(8) 0.0303(7)
F2 0.1099(10) 0.1239(11) 0.0663(7) -0.0365(7) -0.0031(7) -0.0094(9)
F3 0.1073(10) 0.1213(12) 0.1088(11) -0.0250(9) 0.0387(9) -0.0525(9)
N1 0.0513(7) 0.0871(11) 0.0450(7) 0.0133(7) 0.0084(6) 0.0028(8)
N2 0.0530(7) 0.0761(10) 0.0422(7) 0.0009(6) 0.0123(6) 0.0010(7)
N3 0.0550(10) 0.1239(16) 0.0687(11) -0.0034(10) 0.0152(8) -0.0020(10)
C2 0.0610(10) 0.0373(7) 0.0489(8) -0.0012(6) 0.0088(7) -0.0079(7)
C3 0.0435(8) 0.0420(8) 0.0435(7) -0.0007(6) 0.0112(6) 0.0036(6)
C5 0.0385(7) 0.0387(7) 0.0435(7) -0.0017(6) 0.0144(6) 0.0033(6)
C6 0.0389(7) 0.0357(7) 0.0433(7) -0.0013(5) 0.0138(6) 0.0029(6)
C9 0.0478(8) 0.0461(8) 0.0428(8) 0.0010(6) 0.0107(6) 0.0059(7)
C11 0.0644(10) 0.0393(8) 0.0463(8) 0.0058(6) 0.0120(7) -0.0035(7)
C13 0.0579(9) 0.0472(8) 0.0468(8) 0.0057(6) 0.0105(7) -0.0135(7)
C15 0.0530(9) 0.0584(10) 0.0466(8) -0.0032(7) 0.0105(7) 0.0013(7)
C24 0.0574(9) 0.0492(9) 0.0497(9) -0.0015(7) 0.0069(7) -0.0152(7)
C27 0.0747(12) 0.0732(12) 0.0505(9) -0.0060(9) 0.0034(8) -0.0262(10)
C32 0.0773(12) 0.0517(10) 0.0538(9) 0.0082(7) 0.0006(8) -0.0180(9)
C37 0.0553(10) 0.0669(11) 0.0444(8) -0.0027(7) 0.0085(7) 0.0056(8)
C38 0.0860(13) 0.0643(11) 0.0520(10) 0.0151(8) 0.0032(9) -0.0118(10)
C41 0.0520(9) 0.0673(11) 0.0512(9) -0.0022(8) 0.0030(7) 0.0069(8)
C44 0.0599(11) 0.0817(13) 0.0590(11) -0.0160(9) 0.0102(9) -0.0044(10)
C100 0.0724(11) 0.0598(10) 0.0501(9) 0.0044(8) 0.0090(8) -0.0240(9)

loop_
_atom_type_symbol
_atom_type_description
_atom_type_scat_dispersion_real
_atom_type_scat_dispersion_imag
_atom_type_scat_source
C C 0.0033 0.0016 'International Tables Vol C Tables 4.2.6.8 and 6.1.1.4'
H H 0.0000 0.0000 'International Tables Vol C Tables 4.2.6.8 and 6.1.1.4'
F F 0.0171 0.0103 'International Tables Vol C Tables 4.2.6.8 and 6.1.1.4'
N N 0.0061 0.0033 'International Tables Vol C Tables 4.2.6.8 and 6.1.1.4'

loop_
_geom_angle_atom_site_label_1
_geom_angle_atom_site_label_2
_geom_angle_atom_site_label_3
_geom_angle
N2 N1 C9 118.33(13)
N3 N2 N1 171.20(17)
C11 C2 C6 121.82(14)
C11 C2 H2A 119.1
C6 C2 H2A 119.1
C24 C3 C11 117.47(14)
C24 C3 C9 120.38(14)
C11 C3 C9 122.15(13)
C100 C5 C32 116.38(14)
C100 C5 C6 121.77(13)
C32 C5 C6 121.85(13)
C2 C6 C13 116.54(14)
C2 C6 C5 121.69(13)
C13 C6 C5 121.75(12)
C15 C9 N1 116.94(14)
C15 C9 C3 124.18(13)
N1 C9 C3 118.86(13)
C2 C11 C3 121.15(13)
C2 C11 H11A 119.4
C3 C11 H11A 119.4
C24 C13 C6 121.90(14)
C24 C13 H13A 119.0
C6 C13 H13A 119.0
C9 C15 C41 125.15(15)
C9 C15 H15A 117.4
C41 C15 H15A 117.4
C13 C24 C3 121.09(14)
C13 C24 H24A 119.5
C3 C24 H24A 119.5
C37 C27 C100 120.49(17)
C37 C27 H27A 119.8
C100 C27 H27A 119.8
C38 C32 C5 121.60(16)
C38 C32 H32A 119.2
C5 C32 H32A 119.2
C38 C37 C27 118.90(16)
C38 C37 H37A 120.5
C27 C37 H37A 120.5
C37 C38 C32 120.67(16)
C37 C38 H38A 119.7
C32 C38 H38A 119.7
C44 C41 C15 112.67(15)
C44 C41 H41A 109.1
C15 C41 H41A 109.1
C44 C41 H41B 109.1
C15 C41 H41B 109.1
H41A C41 H41B 107.8
F3 C44 F1 106.16(19)
F3 C44 F2 106.42(16)
F1 C44 F2 105.99(15)
F3 C44 C41 113.15(16)
F1 C44 C41 113.08(16)
F2 C44 C41 111.50(18)
C27 C100 C5 121.97(15)
C27 C100 H10A 119.0
C5 C100 H10A 119.0

loop_
_geom_bond_atom_site_label_1
_geom_bond_atom_site_label_2
_geom_bond_distance
F1 C44 1.329(2)
F2 C44 1.340(2)
F3 C44 1.327(2)
N1 N2 1.2317(19)
N1 C9 1.4285(19)
N2 N3 1.1247(19)
C2 C11 1.378(2)
C2 C6 1.392(2)
C2 H2A 0.9300
C3 C24 1.389(2)
C3 C11 1.389(2)
C3 C9 1.479(2)
C5 C100 1.379(2)
C5 C32 1.385(2)
C5 C6 1.4858(19)
C6 C13 1.392(2)
C9 C15 1.328(2)
C11 H11A 0.9300
C13 C24 1.377(2)
C13 H13A 0.9300
C15 C41 1.495(2)
C15 H15A 0.9300
C24 H24A 0.9300
C27 C37 1.364(3)
C27 C100 1.380(2)
C27 H27A 0.9300
C32 C38 1.381(2)
C32 H32A 0.9300
C37 C38 1.362(3)
C37 H37A 0.9300
C38 H38A 0.9300
C41 C44 1.472(3)
C41 H41A 0.9700
C41 H41B 0.9700
C100 H10A 0.9300

loop_
_geom_torsion_atom_site_label_1
_geom_torsion_atom_site_label_2
_geom_torsion_atom_site_label_3
_geom_torsion_atom_site_label_4
_geom_torsion
C9 N1 N2 N3 180(60)
C11 C2 C6 C13 1.6(2)
C11 C2 C6 C5 -176.71(13)
C100 C5 C6 C2 2.2(2)
C32 C5 C6 C2 -178.53(15)
C100 C5 C6 C13 -176.02(15)
C32 C5 C6 C13 3.3(2)
N2 N1 C9 C15 155.47(17)
N2 N1 C9 C3 -26.3(2)
C24 C3 C9 C15 -40.0(2)
C11 C3 C9 C15 140.09(17)
C24 C3 C9 N1 141.83(16)
C11 C3 C9 N1 -38.1(2)
C6 C2 C11 C3 -0.2(2)
C24 C3 C11 C2 -1.2(2)
C9 C3 C11 C2 178.70(14)
C2 C6 C13 C24 -1.6(2)
C5 C6 C13 C24 176.70(14)
N1 C9 C15 C41 -4.6(2)
C3 C9 C15 C41 177.27(15)
C6 C13 C24 C3 0.2(3)
C11 C3 C24 C13 1.2(2)
C9 C3 C24 C13 -178.72(14)
C100 C5 C32 C38 0.3(3)
C6 C5 C32 C38 -179.06(16)
C100 C27 C37 C38 0.1(3)
C27 C37 C38 C32 -0.2(3)
C5 C32 C38 C37 0.1(3)
C9 C15 C41 C44 -111.5(2)
C15 C41 C44 F3 -63.5(2)
C15 C41 C44 F1 57.3(2)
C15 C41 C44 F2 176.58(14)
C37 C27 C100 C5 0.2(3)
C32 C5 C100 C27 -0.4(3)
C6 C5 C100 C27 178.90(16)
